data_7236643
loop_
_publ_author_name
'He, Yonghe'
'Hou, Yun-Long'
'Wong, Yan-Lung'
'Xiao, Ran'
'Li, Mu-Qing'
'Hao, Zhifeng'
'Huang, Jian'
'Wang, Lei'
'Zeller, Matthias'
'He, Jun'
'Xu, Zhengtao'

_publ_section_title
;
 Improving stability against desolvation and mercury removal performance
 of Zr(iv)--carboxylate frameworks by using bulky sulfur functions
;
_journal_issue 4
_journal_name_full 'Journal of Materials Chemistry A'
_journal_page_first 1648
_journal_paper_doi 10.1039/C7TA06118H
_journal_volume 6
_journal_year 2018
_chemical_formula_sum 'C30 H30 N0.03 O10 S8 Zr'
_chemical_formula_weight 898.68
_space_group_crystal_system cubic
_space_group_IT_number 225
_space_group_name_Hall '-F 4 2 3'
_space_group_name_H-M_alt 'F m -3 m'
_atom_sites_solution_hydrogens geom
_audit_creation_method SHELXL-2014/7
_audit_update_record
;
2017-07-07 deposited with the CCDC.
2017-12-17 downloaded from the CCDC.
;
_cell_angle_alpha 90
_cell_angle_beta 90
_cell_angle_gamma 90
_cell_formula_units_Z 32
_cell_length_a 32.800(2)
_cell_length_b 32.800(2)
_cell_length_c 32.800(2)
_cell_measurement_temperature 270(2)
_cell_volume 35288(4)
_computing_structure_refinement 'SHELXL-2014/7 (Sheldrick, 2014)'
_diffrn_ambient_temperature 270(2)
_diffrn_measured_fraction_theta_full 0.997
_diffrn_measured_fraction_theta_max 0.998
_diffrn_radiation_type MoK\a
_diffrn_radiation_wavelength 0.71073
_diffrn_reflns_av_R_equivalents 0.0683
_diffrn_reflns_av_unetI/netI 0.0343
_diffrn_reflns_Laue_measured_fraction_full 0.997
_diffrn_reflns_Laue_measured_fraction_max 0.998
_diffrn_reflns_limit_h_max 46
_diffrn_reflns_limit_h_min -34
_diffrn_reflns_limit_k_max 38
_diffrn_reflns_limit_k_min -31
_diffrn_reflns_limit_l_max 46
_diffrn_reflns_limit_l_min -31
_diffrn_reflns_number 34018
_diffrn_reflns_point_group_measured_fraction_full 0.997
_diffrn_reflns_point_group_measured_fraction_max 0.998
_diffrn_reflns_theta_full 25.242
_diffrn_reflns_theta_max 30.512
_diffrn_reflns_theta_min 2.484
_exptl_absorpt_coefficient_mu 0.672
_exptl_crystal_density_diffrn 1.353
_exptl_crystal_F_000 14663
_refine_diff_density_max 0.911
_refine_diff_density_min -0.519
_refine_diff_density_rms 0.086
_refine_ls_extinction_method none
_refine_ls_goodness_of_fit_ref 1.197
_refine_ls_hydrogen_treatment constr
_refine_ls_matrix_type full
_refine_ls_number_parameters 78
_refine_ls_number_reflns 2683
_refine_ls_number_restraints 65
_refine_ls_restrained_S_all 1.195
_refine_ls_R_factor_all 0.0766
_refine_ls_R_factor_gt 0.0542
_refine_ls_shift/su_max 0.509
_refine_ls_shift/su_mean 0.054
_refine_ls_structure_factor_coef Fsqd
_refine_ls_weighting_details 'w=1/[\s^2^(Fo^2^)+(0.1078P)^2^+23.9493P] where P=(Fo^2^+2Fc^2^)/3'
_refine_ls_weighting_scheme calc
_refine_ls_wR_factor_gt 0.1721
_refine_ls_wR_factor_ref 0.1865
_reflns_Friedel_coverage 0.000
_reflns_number_gt 2075
_reflns_number_total 2683
_reflns_threshold_expression 'I > 2\s(I)'
_cod_data_source_file c7ta06118h2.cif
_cod_data_source_block Quest15mz376_0m
_cod_original_cell_volume 35287(6)
_cod_database_code 7236643
_shelx_shelxl_version_number 2014/7
_shelx_space_group_comment
;
The symmetry employed for this shelxl refinement is uniquely defined
by the following loop, which should always be used as a source of
symmetry information in preference to the above space-group names.
They are only intended as comments.
;

loop_
_space_group_symop_operation_xyz
'x, y, z'
'-x, -y, z'
'-x, y, -z'
'x, -y, -z'
'z, x, y'
'z, -x, -y'
'-z, -x, y'
'-z, x, -y'
'y, z, x'
'-y, z, -x'
'y, -z, -x'
'-y, -z, x'
'y, x, -z'
'-y, -x, -z'
'y, -x, z'
'-y, x, z'
'x, z, -y'
'-x, z, y'
'-x, -z, -y'
'x, -z, y'
'z, y, -x'
'z, -y, x'
'-z, y, x'
'-z, -y, -x'
'x, y+1/2, z+1/2'
'-x, -y+1/2, z+1/2'
'-x, y+1/2, -z+1/2'
'x, -y+1/2, -z+1/2'
'z, x+1/2, y+1/2'
'z, -x+1/2, -y+1/2'
'-z, -x+1/2, y+1/2'
'-z, x+1/2, -y+1/2'
'y, z+1/2, x+1/2'
'-y, z+1/2, -x+1/2'
'y, -z+1/2, -x+1/2'
'-y, -z+1/2, x+1/2'
'y, x+1/2, -z+1/2'
'-y, -x+1/2, -z+1/2'
'y, -x+1/2, z+1/2'
'-y, x+1/2, z+1/2'
'x, z+1/2, -y+1/2'
'-x, z+1/2, y+1/2'
'-x, -z+1/2, -y+1/2'
'x, -z+1/2, y+1/2'
'z, y+1/2, -x+1/2'
'z, -y+1/2, x+1/2'
'-z, y+1/2, x+1/2'
'-z, -y+1/2, -x+1/2'
'x+1/2, y, z+1/2'
'-x+1/2, -y, z+1/2'
'-x+1/2, y, -z+1/2'
'x+1/2, -y, -z+1/2'
'z+1/2, x, y+1/2'
'z+1/2, -x, -y+1/2'
'-z+1/2, -x, y+1/2'
'-z+1/2, x, -y+1/2'
'y+1/2, z, x+1/2'
'-y+1/2, z, -x+1/2'
'y+1/2, -z, -x+1/2'
'-y+1/2, -z, x+1/2'
'y+1/2, x, -z+1/2'
'-y+1/2, -x, -z+1/2'
'y+1/2, -x, z+1/2'
'-y+1/2, x, z+1/2'
'x+1/2, z, -y+1/2'
'-x+1/2, z, y+1/2'
'-x+1/2, -z, -y+1/2'
'x+1/2, -z, y+1/2'
'z+1/2, y, -x+1/2'
'z+1/2, -y, x+1/2'
'-z+1/2, y, x+1/2'
'-z+1/2, -y, -x+1/2'
'x+1/2, y+1/2, z'
'-x+1/2, -y+1/2, z'
'-x+1/2, y+1/2, -z'
'x+1/2, -y+1/2, -z'
'z+1/2, x+1/2, y'
'z+1/2, -x+1/2, -y'
'-z+1/2, -x+1/2, y'
'-z+1/2, x+1/2, -y'
'y+1/2, z+1/2, x'
'-y+1/2, z+1/2, -x'
'y+1/2, -z+1/2, -x'
'-y+1/2, -z+1/2, x'
'y+1/2, x+1/2, -z'
'-y+1/2, -x+1/2, -z'
'y+1/2, -x+1/2, z'
'-y+1/2, x+1/2, z'
'x+1/2, z+1/2, -y'
'-x+1/2, z+1/2, y'
'-x+1/2, -z+1/2, -y'
'x+1/2, -z+1/2, y'
'z+1/2, y+1/2, -x'
'z+1/2, -y+1/2, x'
'-z+1/2, y+1/2, x'
'-z+1/2, -y+1/2, -x'
'-x, -y, -z'
'x, y, -z'
'x, -y, z'
'-x, y, z'
'-z, -x, -y'
'-z, x, y'
'z, x, -y'
'z, -x, y'
'-y, -z, -x'
'y, -z, x'
'-y, z, x'
'y, z, -x'
'-y, -x, z'
'y, x, z'
'-y, x, -z'
'y, -x, -z'
'-x, -z, y'
'x, -z, -y'
'x, z, y'
'-x, z, -y'
'-z, -y, x'
'-z, y, -x'
'z, -y, -x'
'z, y, x'
'-x, -y+1/2, -z+1/2'
'x, y+1/2, -z+1/2'
'x, -y+1/2, z+1/2'
'-x, y+1/2, z+1/2'
'-z, -x+1/2, -y+1/2'
'-z, x+1/2, y+1/2'
'z, x+1/2, -y+1/2'
'z, -x+1/2, y+1/2'
'-y, -z+1/2, -x+1/2'
'y, -z+1/2, x+1/2'
'-y, z+1/2, x+1/2'
'y, z+1/2, -x+1/2'
'-y, -x+1/2, z+1/2'
'y, x+1/2, z+1/2'
'-y, x+1/2, -z+1/2'
'y, -x+1/2, -z+1/2'
'-x, -z+1/2, y+1/2'
'x, -z+1/2, -y+1/2'
'x, z+1/2, y+1/2'
'-x, z+1/2, -y+1/2'
'-z, -y+1/2, x+1/2'
'-z, y+1/2, -x+1/2'
'z, -y+1/2, -x+1/2'
'z, y+1/2, x+1/2'
'-x+1/2, -y, -z+1/2'
'x+1/2, y, -z+1/2'
'x+1/2, -y, z+1/2'
'-x+1/2, y, z+1/2'
'-z+1/2, -x, -y+1/2'
'-z+1/2, x, y+1/2'
'z+1/2, x, -y+1/2'
'z+1/2, -x, y+1/2'
'-y+1/2, -z, -x+1/2'
'y+1/2, -z, x+1/2'
'-y+1/2, z, x+1/2'
'y+1/2, z, -x+1/2'
'-y+1/2, -x, z+1/2'
'y+1/2, x, z+1/2'
'-y+1/2, x, -z+1/2'
'y+1/2, -x, -z+1/2'
'-x+1/2, -z, y+1/2'
'x+1/2, -z, -y+1/2'
'x+1/2, z, y+1/2'
'-x+1/2, z, -y+1/2'
'-z+1/2, -y, x+1/2'
'-z+1/2, y, -x+1/2'
'z+1/2, -y, -x+1/2'
'z+1/2, y, x+1/2'
'-x+1/2, -y+1/2, -z'
'x+1/2, y+1/2, -z'
'x+1/2, -y+1/2, z'
'-x+1/2, y+1/2, z'
'-z+1/2, -x+1/2, -y'
'-z+1/2, x+1/2, y'
'z+1/2, x+1/2, -y'
'z+1/2, -x+1/2, y'
'-y+1/2, -z+1/2, -x'
'y+1/2, -z+1/2, x'
'-y+1/2, z+1/2, x'
'y+1/2, z+1/2, -x'
'-y+1/2, -x+1/2, z'
'y+1/2, x+1/2, z'
'-y+1/2, x+1/2, -z'
'y+1/2, -x+1/2, -z'
'-x+1/2, -z+1/2, y'
'x+1/2, -z+1/2, -y'
'x+1/2, z+1/2, y'
'-x+1/2, z+1/2, -y'
'-z+1/2, -y+1/2, x'
'-z+1/2, y+1/2, -x'
'z+1/2, -y+1/2, -x'
'z+1/2, y+1/2, x'

loop_
_atom_site_label
_atom_site_type_symbol
_atom_site_fract_x
_atom_site_fract_y
_atom_site_fract_z
_atom_site_U_iso_or_equiv
_atom_site_adp_type
_atom_site_occupancy
_atom_site_site_symmetry_order
_atom_site_calc_flag
_atom_site_refinement_flags_posn
_atom_site_refinement_flags_adp
_atom_site_refinement_flags_occupancy
_atom_site_disorder_assembly
_atom_site_disorder_group
C1 C 0.5000 0.59588(6) 0.59588(6) 0.0680(9) Uani 1 4 d S TU P . .
C2 C 0.5000 0.62812(7) 0.62812(7) 0.1132(17) Uani 1 4 d S TU P . .
C3 C 0.5000 0.66806(10) 0.61677(12) 0.172(2) Uani 1 2 d S TU P . .
H3 H 0.5000 0.6757 0.5895 0.207 Uiso 1 2 calc R U P . .
C4 C 0.5000 0.69733(12) 0.64808(13) 0.232(3) Uani 1 2 d S TU P . .
H4 H 0.5000 0.7247 0.6406 0.278 Uiso 1 2 calc R U P . .
C5 C 0.5000 0.68842(9) 0.68842(9) 0.199(3) Uani 1 4 d S TU P . .
C6 C 0.5000 0.71953(10) 0.71953(10) 0.216(3) Uani 1 4 d S TU P . .
C7 C 0.4689(2) 0.71951(15) 0.75072(16) 0.244(3) Uani 0.5 1 d . U P . .
O2 O 0.5000 0.60885(4) 0.55880(5) 0.0640(4) Uani 1 2 d S TU P A .
S1 S 0.4293(3) 0.68741(18) 0.7539(2) 0.520(3) Uani 0.25 1 d . U P . .
Zr1 Zr 0.5000 0.57529(2) 0.5000 0.02238(6) Uani 1 8 d S TU P . .
O1 O 0.46837(5) 0.53163(5) 0.53163(5) 0.0201(6) Uani 0.5 6 d S TU P A 1
O1B O 0.45763(5) 0.54237(5) 0.54237(5) 0.0248(7) Uani 0.5 6 d S TU P A 2
H1B H 0.4404 0.5596 0.5596 0.030 Uiso 0.5 6 calc R U P A 2
O3 O 0.41117(14) 0.58883(14) 0.58883(14) 0.180(3) Uani 0.5 6 d DS T P . .
C8 C 0.38942(17) 0.61058(17) 0.61058(17) 0.445(18) Uiso 0.637(13) 6 d DS . P B 1
N1 N 0.3757(4) 0.6734(3) 0.6243(4) 0.564(15) Uiso 0.637(13) 2 d DS . P B 1
C8B C 0.4105(3) 0.5895(3) 0.6267(3) 1.15(6) Uiso 0.471(13) 2 d DS . P . 2
N1B N 0.3507(3) 0.6065(9) 0.6493(3) 0.74(3) Uiso 0.471(13) 2 d DS . P . 2

loop_
_atom_site_aniso_label
_atom_site_aniso_U_11
_atom_site_aniso_U_22
_atom_site_aniso_U_33
_atom_site_aniso_U_23
_atom_site_aniso_U_13
_atom_site_aniso_U_12
C1 0.095(2) 0.0546(8) 0.0546(8) -0.0363(11) 0.000 0.000
C2 0.187(5) 0.0764(11) 0.0764(11) -0.0568(13) 0.000 0.000
C3 0.323(6) 0.0701(15) 0.124(2) -0.0658(13) 0.000 0.000
C4 0.446(9) 0.1016(19) 0.148(2) -0.0941(15) 0.000 0.000
C5 0.362(10) 0.1181(16) 0.1181(16) -0.0930(18) 0.000 0.000
C6 0.398(7) 0.1256(17) 0.1256(17) -0.096(2) 0.000 0.000
C7 0.417(6) 0.141(3) 0.175(3) -0.122(2) 0.039(4) -0.050(4)
O2 0.0870(10) 0.0441(6) 0.0610(7) -0.0334(6) 0.000 0.000
S1 0.661(8) 0.404(4) 0.494(5) -0.382(3) 0.254(6) -0.279(5)
Zr1 0.02829(8) 0.01057(10) 0.02829(8) 0.000 0.000 0.000
O1 0.0201(6) 0.0201(6) 0.0201(6) -0.0041(6) 0.0041(6) 0.0041(6)
O1B 0.0248(7) 0.0248(7) 0.0248(7) -0.0064(7) 0.0064(7) 0.0064(7)
O3 0.180(3) 0.180(3) 0.180(3) -0.064(2) 0.064(2) 0.064(2)

loop_
_atom_type_symbol
_atom_type_description
_atom_type_scat_dispersion_real
_atom_type_scat_dispersion_imag
_atom_type_scat_source
C C 0.0033 0.0016 'International Tables Vol C Tables 4.2.6.8 and 6.1.1.4'
H H 0.0000 0.0000 'International Tables Vol C Tables 4.2.6.8 and 6.1.1.4'
O O 0.0106 0.0060 'International Tables Vol C Tables 4.2.6.8 and 6.1.1.4'
S S 0.1246 0.1234 'International Tables Vol C Tables 4.2.6.8 and 6.1.1.4'
Zr Zr -2.9673 0.5597 'International Tables Vol C Tables 4.2.6.8 and 6.1.1.4'
N N 0.0061 0.0033 'International Tables Vol C Tables 4.2.6.8 and 6.1.1.4'

loop_
_geom_angle_atom_site_label_1
_geom_angle_atom_site_label_2
_geom_angle_atom_site_label_3
_geom_angle
_geom_angle_site_symmetry_1
_geom_angle_site_symmetry_3
O2 C1 O2 128.6(2) . 18_655
O2 C1 C2 115.72(12) . .
O2 C1 C2 115.72(12) 18_655 .
C3 C2 C3 121.7(4) 18_655 .
C3 C2 C1 119.1(2) 18_655 .
C3 C2 C1 119.1(2) . .
C2 C3 C4 117.2(4) . .
C2 C3 H3 121.4 . .
C4 C3 H3 121.4 . .
C5 C4 C3 124.5(4) . .
C5 C4 H4 117.8 . .
C3 C4 H4 117.8 . .
C4 C5 C4 114.9(4) 18_655 .
C4 C5 C6 122.5(2) 18_655 .
C4 C5 C6 122.5(2) . .
C5 C6 C7 120.0(3) . .
C5 C6 C7 120.0(3) . 18_655
C7 C6 C7 120.0(5) . 18_655
C5 C6 C7 120.0(3) . 100_655
C7 C6 C7 89.8(5) . 100_655
C7 C6 C7 60.1(5) 18_655 100_655
C5 C6 C7 120.0(3) . 115
C7 C6 C7 60.2(5) . 115
C7 C6 C7 89.8(5) 18_655 115
C7 C6 C7 120.0(5) 100_655 115
C7 C7 C7 89.999(2) 138_566 115
C7 C7 C6 120.0(3) 138_566 .
C7 C7 C6 59.9(2) 115 .
C7 C7 S1 113.6(3) 138_566 .
C7 C7 S1 119.2(4) 115 .
C6 C7 S1 126.3(4) . .
C7 C7 C7 46.3(3) 138_566 28_566
C7 C7 C7 43.6(3) 115 28_566
C6 C7 C7 89.0(3) . 28_566
S1 C7 C7 129.0(4) . 28_566
C1 O2 Zr1 131.00(14) . .
O1 Zr1 O1 60.80(9) 98_556 3_656
O1 Zr1 O1 91.40(16) 98_556 100_655
O1 Zr1 O1 60.80(9) 3_656 100_655
O1 Zr1 O1 60.80(9) 98_556 .
O1 Zr1 O1 91.40(16) 3_656 .
O1 Zr1 O1 60.80(9) 100_655 .
O1 Zr1 O2 141.79(2) 98_556 21_556
O1 Zr1 O2 84.65(7) 3_656 21_556
O1 Zr1 O2 84.65(7) 100_655 21_556
O1 Zr1 O2 141.79(2) . 21_556
O1 Zr1 O2 84.65(7) 98_556 98_556
O1 Zr1 O2 84.65(7) 3_656 98_556
O1 Zr1 O2 141.79(2) 100_655 98_556
O1 Zr1 O2 141.79(2) . 98_556
O2 Zr1 O2 75.77(3) 21_556 98_556
O1 Zr1 O2 84.65(7) 98_556 118_656
O1 Zr1 O2 141.79(2) 3_656 118_656
O1 Zr1 O2 141.79(2) 100_655 118_656
O1 Zr1 O2 84.65(7) . 118_656
O2 Zr1 O2 120.56(8) 21_556 118_656
O2 Zr1 O2 75.77(3) 98_556 118_656
O1 Zr1 O2 141.79(2) 98_556 .
O1 Zr1 O2 141.79(2) 3_656 .
O1 Zr1 O2 84.65(7) 100_655 .
O1 Zr1 O2 84.65(7) . .
O2 Zr1 O2 75.77(3) 21_556 .
O2 Zr1 O2 120.57(8) 98_556 .
O2 Zr1 O2 75.77(3) 118_656 .
O2 Zr1 O1B 140.979(17) 21_556 .
O2 Zr1 O1B 140.978(17) 98_556 .
O2 Zr1 O1B 72.57(6) 118_656 .
O2 Zr1 O1B 72.57(6) . .
O2 Zr1 O1B 140.979(17) 21_556 98_556
O2 Zr1 O1B 72.57(6) 98_556 98_556
O2 Zr1 O1B 72.56(6) 118_656 98_556
O2 Zr1 O1B 140.977(17) . 98_556
O1B Zr1 O1B 76.60(6) . 98_556
O2 Zr1 O1B 72.56(6) 21_556 100_655
O2 Zr1 O1B 140.978(17) 98_556 100_655
O2 Zr1 O1B 140.979(17) 118_656 100_655
O2 Zr1 O1B 72.56(6) . 100_655
O1B Zr1 O1B 76.60(6) . 100_655
O1B Zr1 O1B 122.45(14) 98_556 100_655
O2 Zr1 O1B 72.56(6) 21_556 3_656
O2 Zr1 O1B 72.57(6) 98_556 3_656
O2 Zr1 O1B 140.979(17) 118_656 3_656
O2 Zr1 O1B 140.977(17) . 3_656
O1B Zr1 O1B 122.45(14) . 3_656
O1B Zr1 O1B 76.60(6) 98_556 3_656
O1B Zr1 O1B 76.60(6) 100_655 3_656
Zr1 O1 Zr1 116.80(5) . 105_666
Zr1 O1 Zr1 116.79(5) . 5
Zr1 O1 Zr1 116.80(5) 105_666 5
Zr1 O1B Zr1 102.28(9) . 105_666
Zr1 O1B Zr1 102.28(9) . 5
Zr1 O1B Zr1 102.28(9) 105_666 5
Zr1 O1B H1B 116.0 . .
Zr1 O1B H1B 116.0 105_666 .
Zr1 O1B H1B 116.0 5 .
C8B O3 C8B 87.8(11) . 10_656
C8B O3 C8B 87.8(11) . 7_665
C8B O3 C8B 87.8(11) 10_656 7_665
O3 C8B C8B 46.1(6) . 7_665
O3 C8B C8B 46.1(6) . 10_656
C8B C8B C8B 60.002(3) 7_665 10_656

loop_
_geom_bond_atom_site_label_1
_geom_bond_atom_site_label_2
_geom_bond_distance
_geom_bond_site_symmetry_2
C1 O2 1.2883(19) .
C1 O2 1.2884(19) 18_655
C1 C2 1.495(4) .
C2 C3 1.362(4) 18_655
C2 C3 1.362(4) .
C3 C4 1.406(5) .
C3 H3 0.9300 .
C4 C5 1.355(5) .
C4 H4 0.9300 .
C5 C4 1.355(5) 18_655
C5 C6 1.443(6) .
C6 C7 1.444(7) .
C6 C7 1.444(7) 18_655
C6 C7 1.444(7) 100_655
C6 C7 1.444(7) 115
C7 C7 1.381(9) 138_566
C7 C7 1.448(11) 115
C7 S1 1.676(10) .
C7 C7 2.001(10) 28_566
O2 Zr1 2.2208(14) .
Zr1 O1 2.0501(6) 98_556
Zr1 O1 2.0501(6) 3_656
Zr1 O1 2.0501(6) 100_655
Zr1 O1 2.0501(6) .
Zr1 O2 2.2208(14) 21_556
Zr1 O2 2.2208(14) 98_556
Zr1 O2 2.2208(14) 118_656
Zr1 O1B 2.2424(14) .
Zr1 O1B 2.2425(14) 98_556
Zr1 O1B 2.2425(14) 100_655
Zr1 O1B 2.2425(14) 3_656
O1 Zr1 2.0501(6) 105_666
O1 Zr1 2.0502(6) 5
O1B Zr1 2.2424(14) 105_666
O1B Zr1 2.2425(14) 5
O1B H1B 0.9800 .
O3 C8 1.237(12) .
O3 C8B 1.242(13) .
O3 C8B 1.242(13) 10_656
O3 C8B 1.242(13) 7_665
C8B C8B 1.72(2) 7_665
C8B C8B 1.72(2) 10_656

loop_
_geom_torsion_atom_site_label_1
_geom_torsion_atom_site_label_2
_geom_torsion_atom_site_label_3
_geom_torsion_atom_site_label_4
_geom_torsion
_geom_torsion_site_symmetry_1
_geom_torsion_site_symmetry_4
O2 C1 C2 C3 180.000(1) . 18_655
O2 C1 C2 C3 0.000(2) 18_655 18_655
O2 C1 C2 C3 0.000(2) . .
O2 C1 C2 C3 180.000(1) 18_655 .
C3 C2 C3 C4 0.000(2) 18_655 .
C1 C2 C3 C4 180.000(1) . .
C2 C3 C4 C5 0.000(2) . .
C3 C4 C5 C4 0.000(2) . 18_655
C3 C4 C5 C6 180.000(2) . .
C4 C5 C6 C7 -54.6(3) 18_655 .
C4 C5 C6 C7 125.4(3) . .
C4 C5 C6 C7 125.4(3) 18_655 18_655
C4 C5 C6 C7 -54.6(3) . 18_655
C4 C5 C6 C7 54.6(3) 18_655 100_655
C4 C5 C6 C7 -125.4(3) . 100_655
C4 C5 C6 C7 -125.4(3) 18_655 115
C4 C5 C6 C7 54.6(3) . 115
C5 C6 C7 C7 180.003(3) . 138_566
C7 C6 C7 C7 0.007(5) 18_655 138_566
C7 C6 C7 C7 54.8(3) 100_655 138_566
C7 C6 C7 C7 -70.4(3) 115 138_566
C5 C6 C7 C7 -109.6(3) . 115
C7 C6 C7 C7 70.5(3) 18_655 115
C7 C6 C7 C7 125.3(4) 100_655 115
C5 C6 C7 S1 -3.6(7) . .
C7 C6 C7 S1 176.4(7) 18_655 .
C7 C6 C7 S1 -128.8(5) 100_655 .
C7 C6 C7 S1 106.0(6) 115 .
C5 C6 C7 C7 -143.83(18) . 28_566
C7 C6 C7 C7 36.17(18) 18_655 28_566
C7 C6 C7 C7 91.0(3) 100_655 28_566
C7 C6 C7 C7 -34.3(3) 115 28_566
O2 C1 O2 Zr1 0.000(1) 18_655 .
C2 C1 O2 Zr1 180.000(1) . .
C8B O3 C8B C8B 87.9(10) 10_656 7_665
C8B O3 C8B C8B -87.9(10) 7_665 10_656
